data_7700708
loop_
_publ_author_name
'Lee, Lucia Myongwon'
'Corless, Victoria'
'Luu, Helen'
'He, Allan'
'Jenkins, Hilary'
'Britten, James F.'
'Adam Pani, Faisal'
'Vargas-Baca, Ignacio'

_publ_section_title
;
 Synthetic and structural investigations of
 bis(N-alkyl-benzoselenadiazolium) cations.
;
_journal_issue 33
_journal_name_full 'Dalton transactions (Cambridge, England : 2003)'
_journal_page_first 12541
_journal_page_last 12548
_journal_paper_doi 10.1039/c9dt02311a
_journal_volume 48
_journal_year 2019
_chemical_formula_moiety 'C14 H12 N4 Se2, 2(C F3 O3 S)'
_chemical_formula_sum 'C16 H12 F6 N4 O6 S2 Se2'
_chemical_formula_weight 692.34
_space_group_crystal_system triclinic
_space_group_IT_number 2
_space_group_name_Hall '-P 1'
_space_group_name_H-M_alt 'P -1'
_symmetry_space_group_name_Hall '-P 1'
_symmetry_space_group_name_H-M 'P -1'
_atom_sites_solution_hydrogens geom
_atom_sites_solution_primary direct
_audit_creation_date 2019-07-18
_audit_creation_method
;
Olex2 1.2
(compiled 2018.05.29 svn.r3510 for OlexSys, GUI svn.r5506)
;
_audit_update_record
;
2019-07-17 deposited with the CCDC.    2019-07-31 downloaded from the CCDC.
;
_cell_angle_alpha 90.953(3)
_cell_angle_beta 90.846(4)
_cell_angle_gamma 94.122(4)
_cell_formula_units_Z 2
_cell_length_a 8.3966(16)
_cell_length_b 11.300(2)
_cell_length_c 11.9466(19)
_cell_measurement_reflns_used 4710
_cell_measurement_temperature 296(2)
_cell_measurement_theta_max 24.42
_cell_measurement_theta_min 2.43
_cell_volume 1130.3(3)
_computing_molecular_graphics 'Olex2 (Dolomanov et al., 2009)'
_computing_publication_material 'Olex2 (Dolomanov et al., 2009)'
_computing_structure_refinement 'ShelXL (Sheldrick, 2015)'
_computing_structure_solution 'ShelXS (Sheldrick, 2008)'
_diffrn_ambient_temperature 296.15
_diffrn_measured_fraction_theta_full 0.999
_diffrn_measured_fraction_theta_max 0.994
_diffrn_measurement_device_type 'Bruker APEX-II CCD'
_diffrn_measurement_method '\f and \w scans'
_diffrn_radiation_type MoK\a
_diffrn_radiation_wavelength 0.71073
_diffrn_reflns_av_R_equivalents 0.0386
_diffrn_reflns_av_unetI/netI 0.0349
_diffrn_reflns_Laue_measured_fraction_full 0.999
_diffrn_reflns_Laue_measured_fraction_max 0.994
_diffrn_reflns_limit_h_max 10
_diffrn_reflns_limit_h_min -10
_diffrn_reflns_limit_k_max 14
_diffrn_reflns_limit_k_min -14
_diffrn_reflns_limit_l_max 14
_diffrn_reflns_limit_l_min -14
_diffrn_reflns_number 22026
_diffrn_reflns_point_group_measured_fraction_full 0.999
_diffrn_reflns_point_group_measured_fraction_max 0.994
_diffrn_reflns_theta_full 26.000
_diffrn_reflns_theta_max 26.448
_diffrn_reflns_theta_min 2.924
_diffrn_standards_number 0
_exptl_absorpt_coefficient_mu 3.549
_exptl_absorpt_correction_T_max 0.8082
_exptl_absorpt_correction_T_min 0.6442
_exptl_absorpt_correction_type multi-scan
_exptl_absorpt_process_details
;
SADABS-2014/2 (Bruker,2014) was used for absorption correction.
wR2(int) was 0.0418 before and 0.0350 after correction.
The Ratio of minimum to maximum transmission is 0.7971.
The \l/2 correction factor is 0.00150.
;
_exptl_crystal_colour yellow
_exptl_crystal_colour_primary yellow
_exptl_crystal_density_diffrn 2.034
_exptl_crystal_description block
_exptl_crystal_F_000 676
_exptl_crystal_size_max 0.12
_exptl_crystal_size_mid 0.07
_exptl_crystal_size_min 0.01
_refine_diff_density_max 0.465
_refine_diff_density_min -0.409
_refine_diff_density_rms 0.080
_refine_ls_extinction_method none
_refine_ls_goodness_of_fit_ref 1.016
_refine_ls_hydrogen_treatment constr
_refine_ls_matrix_type full
_refine_ls_number_parameters 325
_refine_ls_number_reflns 4636
_refine_ls_number_restraints 0
_refine_ls_restrained_S_all 1.016
_refine_ls_R_factor_all 0.0388
_refine_ls_R_factor_gt 0.0252
_refine_ls_shift/su_max 0.001
_refine_ls_shift/su_mean 0.000
_refine_ls_structure_factor_coef Fsqd
_refine_ls_weighting_details 'w=1/[\s^2^(Fo^2^)+(0.0333P)^2^] where P=(Fo^2^+2Fc^2^)/3'
_refine_ls_weighting_scheme calc
_refine_ls_wR_factor_gt 0.0562
_refine_ls_wR_factor_ref 0.0592
_reflns_Friedel_coverage 0.000
_reflns_number_gt 3748
_reflns_number_total 4636
_reflns_threshold_expression 'I > 2\s(I)'
_cod_data_source_file c9dt02311a2.cif
_cod_data_source_block ll055_01_a-2
_cod_depositor_comments 'Adding full bibliography for 7700704--7700709.cif.'
_cod_original_cell_volume 1130.3(4)
_cod_database_code 7700708
_shelx_shelxl_version_number 2014/7
_shelx_space_group_comment
;
The symmetry employed for this shelxl refinement is uniquely defined
by the following loop, which should always be used as a source of
symmetry information in preference to the above space-group names.
They are only intended as comments.
;
_shelx_estimated_absorpt_t_max 0.965
_shelx_estimated_absorpt_t_min 0.675
_olex2_refinement_description
;
1. Fixed Uiso
 At 1.2 times of:
  All C(H) groups, All C(H,H) groups
2.a Secondary CH2 refined with riding coordinates:
 C7(H7A,H7B), C8(H8A,H8B)
2.b Aromatic/amide H refined with riding coordinates:
 C3(H3), C4(H4), C12(H12), C2(H2), C11(H11), C5(H5), C10(H10), C13(H13)
;
_olex2_submission_special_instructions 'No special instructions were received'

loop_
_space_group_symop_operation_xyz
'x, y, z'
'-x, -y, -z'

loop_
_atom_site_label
_atom_site_type_symbol
_atom_site_fract_x
_atom_site_fract_y
_atom_site_fract_z
_atom_site_U_iso_or_equiv
_atom_site_adp_type
_atom_site_occupancy
_atom_site_site_symmetry_order
_atom_site_calc_flag
_atom_site_refinement_flags_posn
Se1 Se 0.29825(3) 0.48516(2) 0.59559(2) 0.01294(7) Uani 1 1 d .
Se2 Se 0.04217(3) 0.51707(2) 0.14559(2) 0.01349(7) Uani 1 1 d .
S2 S 0.16083(8) 0.29008(5) 0.34430(5) 0.01796(15) Uani 1 1 d .
S1 S 0.31675(8) 0.23151(5) 0.78649(5) 0.01656(14) Uani 1 1 d .
F5 F 0.23853(18) 0.07774(12) 0.39934(12) 0.0236(4) Uani 1 1 d .
F6 F -0.01258(19) 0.09151(14) 0.37514(17) 0.0454(5) Uani 1 1 d .
O2 O 0.4415(2) 0.18953(15) 0.71818(14) 0.0204(4) Uani 1 1 d .
O4 O 0.3100(2) 0.33627(15) 0.39472(15) 0.0208(4) Uani 1 1 d .
F3 F 0.5356(2) 0.39022(18) 0.86572(16) 0.0477(5) Uani 1 1 d .
O3 O 0.2321(2) 0.32559(15) 0.73746(14) 0.0190(4) Uani 1 1 d .
F4 F 0.1056(2) 0.16466(14) 0.52457(14) 0.0440(5) Uani 1 1 d .
O5 O 0.0270(2) 0.35758(16) 0.37436(18) 0.0328(5) Uani 1 1 d .
O6 O 0.1671(3) 0.25641(17) 0.22834(15) 0.0345(5) Uani 1 1 d .
O1 O 0.2150(2) 0.14263(17) 0.83870(18) 0.0355(5) Uani 1 1 d .
N2 N 0.3215(2) 0.61941(17) 0.50858(16) 0.0124(4) Uani 1 1 d .
N4 N 0.1091(2) 0.64663(17) 0.23366(16) 0.0129(4) Uani 1 1 d .
F1 F 0.5062(2) 0.2303(2) 0.96082(15) 0.0652(7) Uani 1 1 d .
F2 F 0.3309(2) 0.3595(2) 0.97212(14) 0.0589(6) Uani 1 1 d .
C3 C 0.3946(3) 0.8958(2) 0.7357(2) 0.0191(6) Uani 1 1 d .
H3 H 0.4103 0.9576 0.7879 0.023 Uiso 1 1 calc R
N1 N 0.3276(2) 0.57586(18) 0.71721(16) 0.0153(5) Uani 1 1 d .
C4 C 0.3870(3) 0.9222(2) 0.6185(2) 0.0175(6) Uani 1 1 d .
H4 H 0.3970 1.0011 0.5972 0.021 Uiso 1 1 calc R
C12 C 0.1934(3) 0.9490(2) 0.1363(2) 0.0192(6) Uani 1 1 d .
H12 H 0.2274 1.0255 0.1602 0.023 Uiso 1 1 calc R
N3 N 0.0467(2) 0.61200(18) 0.02843(16) 0.0151(5) Uani 1 1 d .
C6 C 0.3466(3) 0.7170(2) 0.5730(2) 0.0129(5) Uani 1 1 d .
C7 C 0.3027(3) 0.6200(2) 0.38617(19) 0.0127(5) Uani 1 1 d .
H7A H 0.3303 0.5448 0.3545 0.015 Uiso 1 1 calc R
H7B H 0.3735 0.6825 0.3555 0.015 Uiso 1 1 calc R
C2 C 0.3795(3) 0.7831(2) 0.7712(2) 0.0188(6) Uani 1 1 d .
H2 H 0.3873 0.7669 0.8471 0.023 Uiso 1 1 calc R
C11 C 0.1582(3) 0.9276(2) 0.0194(2) 0.0188(6) Uani 1 1 d .
H11 H 0.1712 0.9899 -0.0302 0.023 Uiso 1 1 calc R
C9 C 0.0914(3) 0.7234(2) 0.0572(2) 0.0135(5) Uani 1 1 d .
C1 C 0.3512(3) 0.6891(2) 0.6905(2) 0.0139(5) Uani 1 1 d .
C14 C 0.1284(3) 0.7457(2) 0.1740(2) 0.0138(5) Uani 1 1 d .
C5 C 0.3658(3) 0.8362(2) 0.5377(2) 0.0155(5) Uani 1 1 d .
H5 H 0.3640 0.8548 0.4621 0.019 Uiso 1 1 calc R
C0AA C 0.1203(3) 0.1493(2) 0.4145(2) 0.0214(6) Uani 1 1 d .
C8 C 0.1295(3) 0.6407(2) 0.35624(19) 0.0148(5) Uani 1 1 d .
H8A H 0.0594 0.5765 0.3847 0.018 Uiso 1 1 calc R
H8B H 0.1009 0.7143 0.3908 0.018 Uiso 1 1 calc R
C10 C 0.1062(3) 0.8179(2) -0.0198(2) 0.0159(5) Uani 1 1 d .
H10 H 0.0809 0.8049 -0.0953 0.019 Uiso 1 1 calc R
C13 C 0.1792(3) 0.8621(2) 0.2132(2) 0.0174(6) Uani 1 1 d .
H13 H 0.2019 0.8780 0.2886 0.021 Uiso 1 1 calc R
C15 C 0.4276(4) 0.3077(3) 0.9026(2) 0.0369(8) Uani 1 1 d .

loop_
_atom_site_aniso_label
_atom_site_aniso_U_11
_atom_site_aniso_U_22
_atom_site_aniso_U_33
_atom_site_aniso_U_23
_atom_site_aniso_U_13
_atom_site_aniso_U_12
Se1 0.01484(14) 0.01194(13) 0.01220(13) 0.00209(9) -0.00029(10) 0.00185(10)
Se2 0.01766(15) 0.01095(13) 0.01188(13) 0.00070(9) -0.00187(10) 0.00148(10)
S2 0.0205(4) 0.0121(3) 0.0213(3) 0.0009(2) -0.0051(3) 0.0025(3)
S1 0.0170(3) 0.0162(3) 0.0170(3) 0.0063(2) 0.0028(3) 0.0033(3)
F5 0.0249(9) 0.0151(8) 0.0317(9) -0.0004(6) 0.0011(7) 0.0080(7)
F6 0.0197(9) 0.0242(9) 0.0914(16) 0.0058(9) -0.0057(9) -0.0053(8)
O2 0.0196(10) 0.0150(9) 0.0269(10) -0.0004(8) 0.0065(8) 0.0012(8)
O4 0.0182(10) 0.0157(9) 0.0283(11) -0.0026(8) -0.0024(8) 0.0012(8)
F3 0.0263(10) 0.0634(13) 0.0513(12) -0.0315(10) -0.0048(9) -0.0025(9)
O3 0.0216(10) 0.0141(9) 0.0219(10) 0.0059(7) -0.0009(8) 0.0041(8)
F4 0.0761(15) 0.0286(10) 0.0296(10) 0.0071(8) 0.0247(10) 0.0143(10)
O5 0.0222(11) 0.0178(10) 0.0591(14) -0.0003(9) -0.0051(10) 0.0080(9)
O6 0.0568(15) 0.0267(11) 0.0192(10) 0.0011(8) -0.0103(10) -0.0004(10)
O1 0.0261(12) 0.0300(11) 0.0527(14) 0.0260(10) 0.0163(10) 0.0083(9)
N2 0.0138(11) 0.0143(10) 0.0091(10) 0.0009(8) 0.0001(8) 0.0004(8)
N4 0.0160(11) 0.0119(10) 0.0108(10) 0.0012(8) -0.0014(8) 0.0014(9)
F1 0.0480(13) 0.125(2) 0.0273(11) 0.0097(11) -0.0114(9) 0.0420(13)
F2 0.0394(12) 0.1123(19) 0.0269(10) -0.0310(11) -0.0012(9) 0.0253(12)
C3 0.0191(15) 0.0161(13) 0.0219(14) -0.0063(11) -0.0004(11) 0.0014(11)
N1 0.0151(12) 0.0180(11) 0.0129(11) 0.0003(9) -0.0001(9) 0.0015(9)
C4 0.0165(14) 0.0132(13) 0.0228(14) 0.0001(10) -0.0020(11) 0.0010(11)
C12 0.0167(14) 0.0129(13) 0.0282(15) -0.0014(11) -0.0005(11) 0.0026(11)
N3 0.0164(12) 0.0155(11) 0.0138(11) 0.0015(8) -0.0004(9) 0.0044(9)
C6 0.0085(12) 0.0145(12) 0.0155(13) 0.0000(10) -0.0005(10) -0.0008(10)
C7 0.0143(13) 0.0130(12) 0.0107(12) 0.0029(9) -0.0003(10) 0.0009(10)
C2 0.0217(15) 0.0228(14) 0.0121(13) -0.0025(11) -0.0031(11) 0.0031(12)
C11 0.0179(14) 0.0173(13) 0.0219(14) 0.0089(11) 0.0028(11) 0.0033(11)
C9 0.0108(13) 0.0144(13) 0.0158(13) -0.0009(10) -0.0007(10) 0.0039(10)
C1 0.0114(13) 0.0160(13) 0.0145(13) 0.0029(10) 0.0003(10) 0.0019(10)
C14 0.0124(13) 0.0131(12) 0.0162(13) 0.0013(10) 0.0004(10) 0.0037(10)
C5 0.0151(14) 0.0137(12) 0.0175(13) 0.0017(10) -0.0009(11) 0.0005(10)
C0AA 0.0211(15) 0.0170(14) 0.0267(16) 0.0004(11) 0.0044(12) 0.0040(12)
C8 0.0162(14) 0.0175(13) 0.0105(12) 0.0003(10) -0.0005(10) -0.0005(10)
C10 0.0169(14) 0.0177(13) 0.0135(13) 0.0038(10) 0.0003(10) 0.0039(11)
C13 0.0213(15) 0.0163(13) 0.0148(13) -0.0030(10) -0.0037(11) 0.0040(11)
C15 0.0279(18) 0.069(2) 0.0161(15) -0.0035(15) -0.0011(13) 0.0217(17)

loop_
_atom_type_symbol
_atom_type_description
_atom_type_scat_dispersion_real
_atom_type_scat_dispersion_imag
_atom_type_scat_source
C C 0.0033 0.0016 'International Tables Vol C Tables 4.2.6.8 and 6.1.1.4'
H H 0.0000 0.0000 'International Tables Vol C Tables 4.2.6.8 and 6.1.1.4'
F F 0.0171 0.0103 'International Tables Vol C Tables 4.2.6.8 and 6.1.1.4'
N N 0.0061 0.0033 'International Tables Vol C Tables 4.2.6.8 and 6.1.1.4'
O O 0.0106 0.0060 'International Tables Vol C Tables 4.2.6.8 and 6.1.1.4'
S S 0.1246 0.1234 'International Tables Vol C Tables 4.2.6.8 and 6.1.1.4'
Se Se -0.0929 2.2259 'International Tables Vol C Tables 4.2.6.8 and 6.1.1.4'

loop_
_geom_angle_atom_site_label_1
_geom_angle_atom_site_label_2
_geom_angle_atom_site_label_3
_geom_angle
N1 Se1 N2 89.44(9)
N3 Se2 N4 88.28(9)
O4 S2 O5 113.32(11)
O4 S2 C0AA 103.18(11)
O5 S2 C0AA 103.71(12)
O6 S2 O4 115.65(12)
O6 S2 O5 115.18(13)
O6 S2 C0AA 103.64(12)
O2 S1 O3 114.51(11)
O2 S1 C15 102.87(12)
O3 S1 C15 102.67(13)
O1 S1 O2 116.27(11)
O1 S1 O3 113.77(11)
O1 S1 C15 104.44(15)
C6 N2 Se1 110.69(16)
C6 N2 C7 124.3(2)
C7 N2 Se1 124.86(15)
C14 N4 Se2 111.96(16)
C14 N4 C8 125.0(2)
C8 N4 Se2 122.93(15)
C4 C3 H3 119.4
C2 C3 H3 119.4
C2 C3 C4 121.2(2)
C1 N1 Se1 110.79(16)
C3 C4 H4 118.8
C5 C4 C3 122.5(2)
C5 C4 H4 118.8
C11 C12 H12 118.7
C13 C12 H12 118.7
C13 C12 C11 122.7(2)
C9 N3 Se2 111.99(16)
N2 C6 C1 111.8(2)
N2 C6 C5 127.4(2)
C5 C6 C1 120.8(2)
N2 C7 H7A 109.9
N2 C7 H7B 109.9
N2 C7 C8 109.01(19)
H7A C7 H7B 108.3
C8 C7 H7A 109.9
C8 C7 H7B 109.9
C3 C2 H2 120.5
C3 C2 C1 118.9(2)
C1 C2 H2 120.5
C12 C11 H11 119.5
C10 C11 C12 121.1(2)
C10 C11 H11 119.5
N3 C9 C14 116.1(2)
N3 C9 C10 123.9(2)
C10 C9 C14 120.0(2)
N1 C1 C6 117.3(2)
N1 C1 C2 123.6(2)
C2 C1 C6 119.2(2)
N4 C14 C9 111.7(2)
N4 C14 C13 127.9(2)
C13 C14 C9 120.4(2)
C4 C5 C6 117.4(2)
C4 C5 H5 121.3
C6 C5 H5 121.3
F5 C0AA S2 111.27(18)
F6 C0AA S2 111.53(19)
F6 C0AA F5 107.0(2)
F6 C0AA F4 108.1(2)
F4 C0AA S2 111.71(17)
F4 C0AA F5 107.1(2)
N4 C8 C7 110.05(19)
N4 C8 H8A 109.6
N4 C8 H8B 109.6
C7 C8 H8A 109.6
C7 C8 H8B 109.6
H8A C8 H8B 108.2
C11 C10 C9 118.4(2)
C11 C10 H10 120.8
C9 C10 H10 120.8
C12 C13 C14 117.4(2)
C12 C13 H13 121.3
C14 C13 H13 121.3
F3 C15 S1 111.3(2)
F1 C15 S1 110.0(2)
F1 C15 F3 107.4(3)
F2 C15 S1 111.5(2)
F2 C15 F3 108.5(3)
F2 C15 F1 107.9(2)

loop_
_geom_bond_atom_site_label_1
_geom_bond_atom_site_label_2
_geom_bond_distance
Se1 N2 1.854(2)
Se1 N1 1.7680(19)
Se2 N4 1.8383(19)
Se2 N3 1.777(2)
S2 O4 1.4415(18)
S2 O5 1.449(2)
S2 O6 1.433(2)
S2 C0AA 1.824(3)
S1 O2 1.4398(18)
S1 O3 1.4475(17)
S1 O1 1.429(2)
S1 C15 1.827(3)
F5 C0AA 1.337(3)
F6 C0AA 1.327(3)
F3 C15 1.338(4)
F4 C0AA 1.333(3)
N2 C6 1.337(3)
N2 C7 1.469(3)
N4 C14 1.338(3)
N4 C8 1.475(3)
F1 C15 1.331(4)
F2 C15 1.328(3)
C3 H3 0.9300
C3 C4 1.438(3)
C3 C2 1.346(4)
N1 C1 1.326(3)
C4 H4 0.9300
C4 C5 1.360(3)
C12 H12 0.9300
C12 C11 1.435(4)
C12 C13 1.356(4)
N3 C9 1.326(3)
C6 C1 1.444(3)
C6 C5 1.417(3)
C7 H7A 0.9700
C7 H7B 0.9700
C7 C8 1.527(3)
C2 H2 0.9300
C2 C1 1.427(3)
C11 H11 0.9300
C11 C10 1.358(3)
C9 C14 1.440(3)
C9 C10 1.420(3)
C14 C13 1.422(3)
C5 H5 0.9300
C8 H8A 0.9700
C8 H8B 0.9700
C10 H10 0.9300
C13 H13 0.9300

loop_
_geom_torsion_atom_site_label_1
_geom_torsion_atom_site_label_2
_geom_torsion_atom_site_label_3
_geom_torsion_atom_site_label_4
_geom_torsion
Se1 N2 C6 C1 1.1(3)
Se1 N2 C6 C5 -178.3(2)
Se1 N2 C7 C8 91.6(2)
Se1 N1 C1 C6 0.9(3)
Se1 N1 C1 C2 -179.5(2)
Se2 N4 C14 C9 0.0(3)
Se2 N4 C14 C13 -179.7(2)
Se2 N4 C8 C7 94.0(2)
Se2 N3 C9 C14 0.7(3)
Se2 N3 C9 C10 179.63(19)
O2 S1 C15 F3 54.7(2)
O2 S1 C15 F1 -64.2(2)
O2 S1 C15 F2 176.1(2)
O4 S2 C0AA F5 -58.6(2)
O4 S2 C0AA F6 -177.93(18)
O4 S2 C0AA F4 61.0(2)
O3 S1 C15 F3 -64.5(2)
O3 S1 C15 F1 176.6(2)
O3 S1 C15 F2 56.9(3)
O5 S2 C0AA F5 -176.98(17)
O5 S2 C0AA F6 63.7(2)
O5 S2 C0AA F4 -57.4(2)
O6 S2 C0AA F5 62.4(2)
O6 S2 C0AA F6 -57.0(2)
O6 S2 C0AA F4 -178.04(19)
O1 S1 C15 F3 176.6(2)
O1 S1 C15 F1 57.6(2)
O1 S1 C15 F2 -62.1(3)
N2 Se1 N1 C1 -0.20(17)
N2 C6 C1 N1 -1.3(3)
N2 C6 C1 C2 179.1(2)
N2 C6 C5 C4 178.7(2)
N2 C7 C8 N4 177.67(18)
N4 Se2 N3 C9 -0.55(18)
N4 C14 C13 C12 178.6(2)
C3 C4 C5 C6 1.7(4)
C3 C2 C1 N1 -176.9(2)
C3 C2 C1 C6 2.7(4)
N1 Se1 N2 C6 -0.55(17)
N1 Se1 N2 C7 -176.16(19)
C4 C3 C2 C1 -1.7(4)
C12 C11 C10 C9 -1.7(4)
N3 Se2 N4 C14 0.31(17)
N3 Se2 N4 C8 177.18(19)
N3 C9 C14 N4 -0.4(3)
N3 C9 C14 C13 179.3(2)
N3 C9 C10 C11 -177.8(2)
C6 N2 C7 C8 -83.4(3)
C7 N2 C6 C1 176.7(2)
C7 N2 C6 C5 -2.6(4)
C2 C3 C4 C5 -0.6(4)
C11 C12 C13 C14 0.5(4)
C9 C14 C13 C12 -1.0(4)
C1 C6 C5 C4 -0.6(4)
C14 N4 C8 C7 -89.5(3)
C14 C9 C10 C11 1.1(4)
C5 C6 C1 N1 178.0(2)
C5 C6 C1 C2 -1.5(4)
C8 N4 C14 C9 -176.8(2)
C8 N4 C14 C13 3.5(4)
C10 C9 C14 N4 -179.4(2)
C10 C9 C14 C13 0.3(4)
C13 C12 C11 C10 0.9(4)
